data_7223401
loop_
_publ_author_name
'Gedu, Satyanarayana'
'Pedireddi, Niharika'

_publ_section_title
;
 One-Pot C-C/C-O Bonds Formation: Synthesis of Spirocyclic Lactones
;
_journal_name_full 'RSC Adv.'
_journal_paper_doi 10.1039/C5RA22684H
_journal_year 2015
_chemical_formula_moiety '3(C24 H20 O2), H O, C H3'
_chemical_formula_sum 'C73 H64 O7'
_chemical_formula_weight 1053.24
_chemical_name_systematic
;
 ?
;
_space_group_crystal_system trigonal
_space_group_IT_number 148
_space_group_name_Hall '-R 3'
_space_group_name_H-M_alt 'R -3 :H'
_symmetry_space_group_name_Hall '-R 3'
_symmetry_space_group_name_H-M 'R -3 :H'
_atom_sites_solution_hydrogens geom
_audit_creation_method SHELXL-2013
_audit_update_record
;
2015-10-20 deposited with the CCDC.
2015-12-01 downloaded from the CCDC.
;
_cell_angle_alpha 90
_cell_angle_beta 90
_cell_angle_gamma 120
_cell_formula_units_Z 6
_cell_length_a 31.5874(13)
_cell_length_b 31.5874(13)
_cell_length_c 9.9815(3)
_cell_measurement_temperature 293(2)
_cell_volume 8624.9(6)
_computing_structure_refinement 'SHELXL-2013 (Sheldrick, 2013)'
_diffrn_ambient_temperature 293(2)
_diffrn_measured_fraction_theta_full 0.997
_diffrn_measured_fraction_theta_max 0.975
_diffrn_radiation_type CuK\a
_diffrn_radiation_wavelength 1.54184
_diffrn_reflns_av_R_equivalents 0.0241
_diffrn_reflns_av_unetI/netI 0.0311
_diffrn_reflns_laue_measured_fraction_full 0.997
_diffrn_reflns_laue_measured_fraction_max 0.975
_diffrn_reflns_limit_h_max 29
_diffrn_reflns_limit_h_min -38
_diffrn_reflns_limit_k_max 36
_diffrn_reflns_limit_k_min -38
_diffrn_reflns_limit_l_max 7
_diffrn_reflns_limit_l_min -12
_diffrn_reflns_number 8664
_diffrn_reflns_point_group_measured_fraction_full 0.997
_diffrn_reflns_point_group_measured_fraction_max 0.975
_diffrn_reflns_theta_full 67.684
_diffrn_reflns_theta_max 70.686
_diffrn_reflns_theta_min 4.716
_exptl_absorpt_coefficient_mu 0.607
_exptl_absorpt_correction_T_max 1.00000
_exptl_absorpt_correction_T_min 0.77918
_exptl_absorpt_correction_type multi-scan
_exptl_absorpt_process_details
;
CrysAlisPro, Agilent Technologies,
Version 1.171.37.35 (release 13-08-2014 CrysAlis171 .NET)
(compiled Aug 13 2014,18:06:01)
Empirical absorption correction using spherical harmonics,
 implemented in SCALE3 ABSPACK scaling algorithm.
;
_exptl_crystal_colour colorless
_exptl_crystal_density_diffrn 1.217
_exptl_crystal_description cubic
_exptl_crystal_F_000 3348
_exptl_crystal_size_max 0.20
_exptl_crystal_size_mid 0.17
_exptl_crystal_size_min 0.13
_refine_diff_density_max 0.800
_refine_diff_density_min -0.433
_refine_diff_density_rms 0.062
_refine_ls_extinction_coef 0.00032(7)
_refine_ls_extinction_expression Fc^*^=kFc[1+0.001xFc^2^\l^3^/sin(2\q)]^-1/4^
_refine_ls_extinction_method SHELXL
_refine_ls_goodness_of_fit_ref 1.040
_refine_ls_hydrogen_treatment constr
_refine_ls_matrix_type full
_refine_ls_number_parameters 246
_refine_ls_number_reflns 3611
_refine_ls_number_restraints 0
_refine_ls_restrained_S_all 1.040
_refine_ls_R_factor_all 0.0876
_refine_ls_R_factor_gt 0.0679
_refine_ls_shift/su_max 0.000
_refine_ls_shift/su_mean 0.000
_refine_ls_structure_factor_coef Fsqd
_refine_ls_weighting_details 'w=1/[\s^2^(Fo^2^)+(0.1439P)^2^+5.1144P] where P=(Fo^2^+2Fc^2^)/3'
_refine_ls_weighting_scheme calc
_refine_ls_wR_factor_gt 0.2036
_refine_ls_wR_factor_ref 0.2309
_reflns_Friedel_coverage 0.000
_reflns_number_gt 2600
_reflns_number_total 3611
_reflns_threshold_expression 'I > 2\s(I)'
_cod_data_source_file c5ra22684h2.cif
_cod_data_source_block shelx
_cod_original_cell_volume 8624.9(8)
_cod_database_code 7223401
_shelx_space_group_comment
;
The symmetry employed for this shelxl refinement is uniquely defined
by the following loop, which should always be used as a source of
symmetry information in preference to the above space-group names.
They are only intended as comments.
;
_shelxl_version_number 2013-4

loop_
_space_group_symop_operation_xyz
'x, y, z'
'-y, x-y, z'
'-x+y, -x, z'
'x+2/3, y+1/3, z+1/3'
'-y+2/3, x-y+1/3, z+1/3'
'-x+y+2/3, -x+1/3, z+1/3'
'x+1/3, y+2/3, z+2/3'
'-y+1/3, x-y+2/3, z+2/3'
'-x+y+1/3, -x+2/3, z+2/3'
'-x, -y, -z'
'y, -x+y, -z'
'x-y, x, -z'
'-x+2/3, -y+1/3, -z+1/3'
'y+2/3, -x+y+1/3, -z+1/3'
'x-y+2/3, x+1/3, -z+1/3'
'-x+1/3, -y+2/3, -z+2/3'
'y+1/3, -x+y+2/3, -z+2/3'
'x-y+1/3, x+2/3, -z+2/3'

loop_
_atom_site_label
_atom_site_type_symbol
_atom_site_fract_x
_atom_site_fract_y
_atom_site_fract_z
_atom_site_U_iso_or_equiv
_atom_site_adp_type
_atom_site_occupancy
_atom_site_site_symmetry_order
_atom_site_calc_flag
_atom_site_refinement_flags_posn
_atom_site_refinement_flags_adp
_atom_site_refinement_flags_occupancy
_atom_site_disorder_assembly
_atom_site_disorder_group
O1 O 0.89745(7) 0.08412(7) 0.50610(16) 0.0594(5) Uani 1 1 d . . . . .
C3 C 0.88863(9) 0.10951(8) 0.2831(2) 0.0448(5) Uani 1 1 d . . . . .
O2 O 0.96418(8) 0.08343(9) 0.56073(19) 0.0733(6) Uani 1 1 d . . . . .
C2 C 0.86931(9) 0.08973(9) 0.4070(2) 0.0487(6) Uani 1 1 d . . . . .
C13 C 0.97650(9) 0.17637(9) 0.0661(2) 0.0491(6) Uani 1 1 d . . . . .
C10 C 0.94134(9) 0.12322(9) 0.2539(2) 0.0453(6) Uani 1 1 d . . . . .
C4 C 0.85854(9) 0.11572(9) 0.1947(2) 0.0525(6) Uani 1 1 d . . . . .
H7 H 0.8703 0.1287 0.1102 0.063 Uiso 1 1 calc R U . . .
C7 C 0.82237(10) 0.07716(10) 0.4441(3) 0.0568(7) Uani 1 1 d . . . . .
H8 H 0.8109 0.0644 0.5289 0.068 Uiso 1 1 calc R U . . .
C12 C 0.98508(9) 0.20982(9) 0.1852(2) 0.0498(6) Uani 1 1 d . . . . .
H9 H 0.9586 0.2175 0.1874 0.060 Uiso 1 1 calc R U . . .
C14 C 0.95211(9) 0.12786(9) 0.1052(2) 0.0478(6) Uani 1 1 d . . . . .
C11 C 0.97788(9) 0.17559(9) 0.3039(2) 0.0516(6) Uani 1 1 d . . . . .
H11A H 0.9647 0.1839 0.3809 0.062 Uiso 1 1 calc R U . . .
H11B H 1.0087 0.1781 0.3291 0.062 Uiso 1 1 calc R U . . .
C18 C 0.98828(10) 0.18885(11) -0.0669(3) 0.0594(7) Uani 1 1 d . . . . .
H12 H 1.0048 0.2215 -0.0931 0.071 Uiso 1 1 calc R U . . .
C1 C 0.93936(10) 0.08402(9) 0.4722(2) 0.0527(6) Uani 1 1 d . . . . .
C6 C 0.79227(10) 0.08359(10) 0.3549(3) 0.0586(7) Uani 1 1 d . . . . .
C5 C 0.81120(10) 0.10299(10) 0.2296(3) 0.0595(7) Uani 1 1 d . . . . .
H15 H 0.7917 0.1075 0.1681 0.071 Uiso 1 1 calc R U . . .
C15 C 0.93881(10) 0.09087(10) 0.0110(2) 0.0561(7) Uani 1 1 d . . . . .
H16 H 0.9223 0.0582 0.0370 0.067 Uiso 1 1 calc R U . . .
C9 C 0.94962(10) 0.08479(9) 0.3254(2) 0.0513(6) Uani 1 1 d . . . . .
H17A H 0.9283 0.0528 0.2872 0.062 Uiso 1 1 calc R U . . .
H17B H 0.9832 0.0925 0.3123 0.062 Uiso 1 1 calc R U . . .
C19 C 1.03312(9) 0.25730(10) 0.1865(2) 0.0545(6) Uani 1 1 d . . . . .
C17 C 0.97510(10) 0.15188(12) -0.1606(3) 0.0654(8) Uani 1 1 d . . . . .
H19 H 0.9829 0.1598 -0.2504 0.078 Uiso 1 1 calc R U . . .
C24 C 1.07688(11) 0.25792(12) 0.1683(3) 0.0687(8) Uani 1 1 d . . . . .
H20 H 1.0766 0.2288 0.1520 0.082 Uiso 1 1 calc R U . . .
C16 C 0.95050(11) 0.10336(12) -0.1215(3) 0.0639(8) Uani 1 1 d . . . . .
H21 H 0.9418 0.0789 -0.1854 0.077 Uiso 1 1 calc R U . . .
C20 C 1.03507(12) 0.30101(11) 0.2091(4) 0.0791(9) Uani 1 1 d . . . . .
H22 H 1.0062 0.3017 0.2209 0.095 Uiso 1 1 calc R U . . .
C8 C 0.74112(12) 0.07127(14) 0.3952(4) 0.0841(10) Uani 1 1 d . . . . .
H23A H 0.7346 0.0586 0.4848 0.126 Uiso 1 1 calc R U . . .
H23B H 0.7178 0.0472 0.3349 0.126 Uiso 1 1 calc R U . . .
H23C H 0.7385 0.1002 0.3912 0.126 Uiso 1 1 calc R U . . .
C23 C 1.12101(12) 0.30114(15) 0.1741(4) 0.0835(10) Uani 1 1 d . . . . .
H24 H 1.1501 0.3008 0.1626 0.100 Uiso 1 1 calc R U . . .
C22 C 1.12208(14) 0.34404(14) 0.1966(4) 0.0969(12) Uani 1 1 d . . . . .
H26 H 1.1518 0.3731 0.1996 0.116 Uiso 1 1 calc R U . . .
C21 C 1.07962(16) 0.34444(13) 0.2148(5) 0.1067(15) Uani 1 1 d . . . . .
H27 H 1.0804 0.3738 0.2310 0.128 Uiso 1 1 calc R U . . .
O3 O 0.0000 0.0000 0.3128(7) 0.157(2) Uani 1 3 d S T P . .
H25 H 0.0189 0.0276 0.3401 0.236 Uiso 0.3333 1 calc R U P . .
C25 C 0.0000 0.0000 0.1222(16) 0.227(7) Uani 1 3 d S T P . .
H28A H 0.0324 0.0104 0.0901 0.341 Uiso 0.3333 1 calc R U P A -1
H28B H -0.0104 0.0220 0.0901 0.341 Uiso 0.3333 1 calc R U P A -1
H28C H -0.0220 -0.0324 0.0901 0.341 Uiso 0.3333 1 calc R U P A -1

loop_
_atom_site_aniso_label
_atom_site_aniso_U_11
_atom_site_aniso_U_22
_atom_site_aniso_U_33
_atom_site_aniso_U_23
_atom_site_aniso_U_13
_atom_site_aniso_U_12
O1 0.0637(11) 0.0835(13) 0.0418(9) 0.0090(8) 0.0040(7) 0.0450(10)
C3 0.0497(13) 0.0416(12) 0.0416(11) -0.0011(9) -0.0011(9) 0.0218(10)
O2 0.0804(14) 0.1062(17) 0.0517(11) 0.0014(10) -0.0093(9) 0.0604(13)
C2 0.0549(14) 0.0523(14) 0.0427(12) 0.0012(9) -0.0024(10) 0.0296(12)
C13 0.0463(13) 0.0580(14) 0.0442(12) -0.0001(10) -0.0008(9) 0.0268(11)
C10 0.0512(13) 0.0500(13) 0.0360(11) -0.0015(9) -0.0008(9) 0.0263(11)
C4 0.0581(15) 0.0557(14) 0.0459(12) 0.0059(10) -0.0014(10) 0.0302(12)
C7 0.0586(16) 0.0596(15) 0.0531(14) 0.0094(11) 0.0083(11) 0.0302(13)
C12 0.0462(13) 0.0509(14) 0.0519(13) 0.0007(10) 0.0007(10) 0.0240(11)
C14 0.0483(13) 0.0589(14) 0.0371(12) -0.0015(10) -0.0013(9) 0.0275(11)
C11 0.0526(14) 0.0535(14) 0.0427(12) -0.0028(10) -0.0008(10) 0.0220(11)
C18 0.0549(15) 0.0744(18) 0.0493(14) 0.0098(12) 0.0039(11) 0.0327(14)
C1 0.0580(15) 0.0572(15) 0.0477(13) 0.0032(10) -0.0027(11) 0.0324(13)
C6 0.0530(15) 0.0554(15) 0.0705(17) 0.0056(12) 0.0021(12) 0.0294(13)
C5 0.0572(15) 0.0628(16) 0.0631(16) 0.0060(12) -0.0057(12) 0.0335(13)
C15 0.0575(15) 0.0602(16) 0.0476(13) -0.0072(11) -0.0014(11) 0.0271(13)
C9 0.0571(15) 0.0570(14) 0.0458(13) 0.0003(10) 0.0010(10) 0.0330(12)
C19 0.0512(14) 0.0545(15) 0.0541(14) 0.0036(11) -0.0014(10) 0.0235(12)
C17 0.0609(16) 0.096(2) 0.0393(13) 0.0021(13) 0.0033(11) 0.0397(16)
C24 0.0561(16) 0.075(2) 0.0695(18) -0.0052(14) 0.0037(13) 0.0289(15)
C16 0.0644(17) 0.082(2) 0.0450(14) -0.0131(13) -0.0037(11) 0.0368(15)
C20 0.0640(19) 0.0554(17) 0.115(3) 0.0047(17) -0.0052(17) 0.0274(15)
C8 0.0614(19) 0.096(3) 0.101(3) 0.025(2) 0.0148(16) 0.0442(18)
C23 0.0532(18) 0.096(3) 0.084(2) 0.0025(18) 0.0052(15) 0.0240(18)
C22 0.063(2) 0.069(2) 0.120(3) 0.017(2) -0.0013(19) 0.0045(17)
C21 0.083(3) 0.0516(19) 0.166(4) 0.010(2) -0.010(3) 0.0192(19)
O3 0.168(4) 0.168(4) 0.136(5) 0.000 0.000 0.084(2)
C25 0.202(9) 0.202(9) 0.277(18) 0.000 0.000 0.101(4)

loop_
_atom_type_symbol
_atom_type_description
_atom_type_scat_dispersion_real
_atom_type_scat_dispersion_imag
_atom_type_scat_source
C C 0.0181 0.0000 'International Tables Vol C Tables 4.2.6.8 and 6.1.1.4'
H H 0.0000 0.0000 'International Tables Vol C Tables 4.2.6.8 and 6.1.1.4'
O O 0.0492 0.0000 'International Tables Vol C Tables 4.2.6.8 and 6.1.1.4'

loop_
_geom_angle_atom_site_label_1
_geom_angle_atom_site_label_2
_geom_angle_atom_site_label_3
_geom_angle
C1 O1 C2 120.16(18)
C4 C3 C2 117.2(2)
C4 C3 C10 124.7(2)
C2 C3 C10 118.2(2)
C7 C2 C3 122.5(2)
C7 C2 O1 115.7(2)
C3 C2 O1 121.7(2)
C18 C13 C14 120.6(2)
C18 C13 C12 128.5(2)
C14 C13 C12 110.8(2)
C14 C10 C3 112.08(18)
C14 C10 C9 114.35(19)
C3 C10 C9 106.23(19)
C14 C10 C11 101.58(19)
C3 C10 C11 111.47(18)
C9 C10 C11 111.26(19)
C3 C4 C5 121.2(2)
C2 C7 C6 120.1(2)
C19 C12 C13 116.0(2)
C19 C12 C11 114.4(2)
C13 C12 C11 101.58(19)
C13 C14 C15 120.4(2)
C13 C14 C10 111.0(2)
C15 C14 C10 128.5(2)
C12 C11 C10 105.70(18)
C13 C18 C17 118.9(3)
O2 C1 O1 117.6(2)
O2 C1 C9 126.1(2)
O1 C1 C9 116.3(2)
C5 C6 C7 117.8(2)
C5 C6 C8 121.4(3)
C7 C6 C8 120.8(3)
C4 C5 C6 121.3(2)
C16 C15 C14 119.0(3)
C1 C9 C10 110.21(19)
C20 C19 C24 117.8(3)
C20 C19 C12 121.3(3)
C24 C19 C12 120.9(3)
C16 C17 C18 120.6(2)
C23 C24 C19 121.0(3)
C15 C16 C17 120.6(3)
C19 C20 C21 120.9(3)
C22 C23 C24 120.2(3)
C23 C22 C21 119.9(3)
C22 C21 C20 120.1(4)

loop_
_geom_bond_atom_site_label_1
_geom_bond_atom_site_label_2
_geom_bond_distance
O1 C1 1.368(3)
O1 C2 1.399(3)
C3 C4 1.381(3)
C3 C2 1.382(3)
C3 C10 1.524(3)
O2 C1 1.187(3)
C2 C7 1.380(3)
C13 C18 1.382(3)
C13 C14 1.383(3)
C13 C12 1.522(3)
C10 C14 1.513(3)
C10 C9 1.539(3)
C10 C11 1.552(3)
C4 C5 1.385(4)
C7 C6 1.390(4)
C12 C19 1.509(3)
C12 C11 1.542(3)
C14 C15 1.391(3)
C18 C17 1.388(4)
C1 C9 1.498(3)
C6 C5 1.389(4)
C6 C8 1.515(4)
C15 C16 1.377(4)
C19 C20 1.370(4)
C19 C24 1.385(4)
C17 C16 1.383(4)
C24 C23 1.381(4)
C20 C21 1.391(5)
C23 C22 1.357(5)
C22 C21 1.360(6)
O3 C25 1.902(17)
